data_7052879
loop_
_publ_author_name
'Patra, Subrata'
'Gunupuru, Ravi'
'Lo, Rabindranath'
'Suresh, E.'
'Ganguly, Bishwajit'
'Paul, Parimal'

_publ_section_title
;
 Cation-induced fluorescent excimer emission in calix[4]arene-chemosensors
 bearing quinoline as a fluorogenic unit: experimental, molecular modeling
 and crystallographic studies
;
_journal_issue 4
_journal_name_full 'New Journal of Chemistry'
_journal_page_first 988
_journal_paper_doi 10.1039/c2nj20904g
_journal_volume 36
_journal_year 2012
_chemical_formula_sum 'C52 H42 Cl6 N4 O6'
_chemical_formula_weight 1031.60
_chemical_name_systematic
;
?
;
_space_group_IT_number 2
_symmetry_cell_setting triclinic
_symmetry_space_group_name_Hall '-P 1'
_symmetry_space_group_name_H-M 'P -1'
_atom_sites_solution_hydrogens geom
_atom_sites_solution_primary direct
_atom_sites_solution_secondary difmap
_audit_creation_method SHELXL-97
_cell_angle_alpha 106.850(3)
_cell_angle_beta 90.681(3)
_cell_angle_gamma 103.566(3)
_cell_formula_units_Z 2
_cell_length_a 10.1151(18)
_cell_length_b 12.632(2)
_cell_length_c 20.705(4)
_cell_measurement_reflns_used 4740
_cell_measurement_temperature 100(2)
_cell_measurement_theta_max 22.94
_cell_measurement_theta_min 2.24
_cell_volume 2452.2(8)
_computing_cell_refinement 'BRUKER SMART'
_computing_data_collection 'BRUKER SMART'
_computing_data_reduction 'BRUKER SAINT'
_computing_molecular_graphics ORTEP
_computing_structure_refinement 'SHELXL-97 (Sheldrick, 1997)'
_computing_structure_solution 'SHELXS-97 (Sheldrick, 1990)'
_diffrn_ambient_temperature 100(2)
_diffrn_measured_fraction_theta_full 0.990
_diffrn_measured_fraction_theta_max 0.990
_diffrn_measurement_device_type 'BRUKER SMART APEX CCD DIFFRACTOMETER'
_diffrn_measurement_method 'OMEGA-PHI SCAN'
_diffrn_radiation_monochromator graphite
_diffrn_radiation_source 'fine-focus sealed tube'
_diffrn_radiation_type MoK\a
_diffrn_radiation_wavelength 0.71073
_diffrn_reflns_av_R_equivalents 0.0282
_diffrn_reflns_av_sigmaI/netI 0.0448
_diffrn_reflns_limit_h_max 12
_diffrn_reflns_limit_h_min -11
_diffrn_reflns_limit_k_max 15
_diffrn_reflns_limit_k_min -15
_diffrn_reflns_limit_l_max 24
_diffrn_reflns_limit_l_min -24
_diffrn_reflns_number 17449
_diffrn_reflns_theta_full 25.00
_diffrn_reflns_theta_max 25.00
_diffrn_reflns_theta_min 1.03
_exptl_absorpt_coefficient_mu 0.405
_exptl_absorpt_correction_T_max 0.9492
_exptl_absorpt_correction_T_min 0.7564
_exptl_absorpt_correction_type multi-scan
_exptl_absorpt_process_details 'BRUKER SADABS'
_exptl_crystal_colour Colourless
_exptl_crystal_density_diffrn 1.397
_exptl_crystal_density_method 'not measured'
_exptl_crystal_description BLOCKS
_exptl_crystal_F_000 1064
_exptl_crystal_size_max 0.73
_exptl_crystal_size_mid 0.34
_exptl_crystal_size_min 0.13
_refine_diff_density_max 0.772
_refine_diff_density_min -0.568
_refine_diff_density_rms 0.065
_refine_ls_extinction_method none
_refine_ls_goodness_of_fit_ref 1.049
_refine_ls_hydrogen_treatment mixed
_refine_ls_matrix_type full
_refine_ls_number_parameters 645
_refine_ls_number_reflns 8534
_refine_ls_number_restraints 0
_refine_ls_restrained_S_all 1.049
_refine_ls_R_factor_all 0.1182
_refine_ls_R_factor_gt 0.0880
_refine_ls_shift/su_max 0.000
_refine_ls_shift/su_mean 0.000
_refine_ls_structure_factor_coef Fsqd
_refine_ls_weighting_details 'calc w=1/[\s^2^(Fo^2^)+(0.1240P)^2^+2.0889P] where P=(Fo^2^+2Fc^2^)/3'
_refine_ls_weighting_scheme calc
_refine_ls_wR_factor_gt 0.2291
_refine_ls_wR_factor_ref 0.2498
_reflns_number_gt 5934
_reflns_number_total 8534
_reflns_threshold_expression >2sigma(I)
_cod_data_source_file c2nj20904g.txt
_cod_data_source_block compound_2
_cod_depositor_comments
;
The following automatic conversions were performed:

'_symmetry_cell_setting' value 'Triclinic' changed to 'triclinic'
according to /home/saulius/struct/CIF-dictionaries/cif_core.dic
dictionary named 'cif_core.dic' version 2.4.1 from
2010-06-29.

'_exptl_absorpt_correction_type' value 'MULTI-SCAN'
changed to 'multi-scan' according to
/home/saulius/struct/CIF-dictionaries/cif_core.dic dictionary named
'cif_core.dic' version 2.4.1 from 2010-06-29.

Automatic conversion script
Id: cif_fix_values 1715 2011-07-08 13:25:40Z adriana 
;
_cod_original_cell_volume 2452.3(7)
_cod_original_sg_symbol_H-M P-1
_cod_database_code 7052879

loop_
_symmetry_equiv_pos_as_xyz
'x, y, z'
'-x, -y, -z'

loop_
_atom_site_label
_atom_site_type_symbol
_atom_site_fract_x
_atom_site_fract_y
_atom_site_fract_z
_atom_site_U_iso_or_equiv
_atom_site_adp_type
_atom_site_occupancy
_atom_site_calc_flag
_atom_site_refinement_flags
_atom_site_disorder_assembly
_atom_site_disorder_group
O1 O 0.5882(2) 0.2919(2) 0.12239(13) 0.0481(6) Uani 1 d . . .
O2 O 0.3089(3) 0.1786(3) 0.07597(13) 0.0635(8) Uani 1 d . . .
H2 H 0.2539 0.2042 0.1008 0.095 Uiso 1 calc R . .
O3 O 0.1586(2) 0.2737(2) 0.17602(12) 0.0454(6) Uani 1 d . . .
O4 O 0.4283(3) 0.4149(2) 0.20053(14) 0.0486(7) Uani 1 d . . .
H4 H 0.4829 0.3865 0.1768 0.073 Uiso 1 calc R . .
O5 O 0.7076(3) 0.1550(3) 0.22699(18) 0.0739(9) Uani 1 d . . .
O6 O 0.0776(3) 0.1708(3) 0.31631(17) 0.0781(10) Uani 1 d . . .
N1 N 0.4978(3) 0.1307(3) 0.17500(18) 0.0568(9) Uani 1 d . . .
H1C H 0.4588 0.1470 0.1433 0.068 Uiso 1 calc R . .
N2 N 0.1857(4) -0.0606(4) 0.1999(2) 0.0762(11) Uani 1 d . . .
N3 N 0.2715(3) 0.2823(3) 0.29524(15) 0.0426(7) Uani 1 d . . .
H3C H 0.3083 0.3103 0.2646 0.051 Uiso 1 calc R . .
N4 N 0.5779(4) 0.4052(3) 0.41097(19) 0.0648(10) Uani 1 d . . .
C1 C 0.6643(4) 0.4640(4) 0.0927(2) 0.0476(9) Uani 1 d . . .
C2 C 0.6849(4) 0.5187(4) 0.0426(2) 0.0573(11) Uani 1 d . . .
H2A H 0.7186 0.5976 0.0548 0.069 Uiso 1 calc R . .
C3 C 0.6559(4) 0.4572(5) -0.0244(2) 0.0667(13) Uani 1 d . . .
H3 H 0.6725 0.4944 -0.0573 0.080 Uiso 1 calc R . .
C4 C 0.6026(5) 0.3415(5) -0.0434(2) 0.0697(13) Uani 1 d . . .
H4A H 0.5824 0.3015 -0.0892 0.084 Uiso 1 calc R . .
C5 C 0.5777(4) 0.2820(4) 0.0048(2) 0.0569(11) Uani 1 d . . .
C6 C 0.6139(4) 0.3457(4) 0.07173(19) 0.0468(9) Uani 1 d . . .
C7 C 0.5061(5) 0.1562(4) -0.0164(2) 0.0696(13) Uani 1 d . . .
H7A H 0.5500 0.1157 -0.0537 0.084 Uiso 1 calc R . .
H7B H 0.5147 0.1261 0.0211 0.084 Uiso 1 calc R . .
C8 C 0.3563(5) 0.1351(4) -0.0380(2) 0.0626(12) Uani 1 d . . .
C9 C 0.3087(6) 0.1024(4) -0.1063(2) 0.0761(15) Uani 1 d . . .
H9 H 0.3690 0.0873 -0.1393 0.091 Uiso 1 calc R . .
C10 C 0.1755(6) 0.0921(4) -0.1257(2) 0.0832(17) Uani 1 d . . .
H10 H 0.1462 0.0694 -0.1714 0.100 Uiso 1 calc R . .
C11 C 0.0852(5) 0.1149(4) -0.0781(2) 0.0762(15) Uani 1 d . . .
H11 H -0.0043 0.1105 -0.0919 0.091 Uiso 1 calc R . .
C12 C 0.1251(4) 0.1446(4) -0.0091(2) 0.0607(12) Uani 1 d . . .
C13 C 0.2610(4) 0.1529(3) 0.00976(19) 0.0553(10) Uani 1 d . . .
C14 C 0.0225(4) 0.1658(4) 0.0432(2) 0.0665(13) Uani 1 d . . .
H14A H -0.0689 0.1338 0.0207 0.080 Uiso 1 calc R . .
H14B H 0.0326 0.1259 0.0759 0.080 Uiso 1 calc R . .
C15 C 0.0379(4) 0.2903(4) 0.0805(2) 0.0562(11) Uani 1 d . . .
C16 C -0.0133(4) 0.3598(5) 0.0502(2) 0.0699(14) Uani 1 d . . .
H16 H -0.0604 0.3277 0.0075 0.084 Uiso 1 calc R . .
C17 C 0.0045(5) 0.4740(6) 0.0822(3) 0.0725(15) Uani 1 d . . .
H17 H -0.0319 0.5184 0.0617 0.087 Uiso 1 calc R . .
C18 C 0.0761(5) 0.5227(5) 0.1445(2) 0.0659(13) Uani 1 d . . .
H18 H 0.0885 0.6006 0.1653 0.079 Uiso 1 calc R . .
C19 C 0.1311(4) 0.4589(4) 0.1778(2) 0.0510(10) Uani 1 d . . .
C20 C 0.1060(3) 0.3423(4) 0.1450(2) 0.0481(10) Uani 1 d . . .
C21 C 0.2165(4) 0.5180(4) 0.2436(2) 0.0539(10) Uani 1 d . . .
H21A H 0.2272 0.4617 0.2654 0.065 Uiso 1 calc R . .
H21B H 0.1703 0.5697 0.2732 0.065 Uiso 1 calc R . .
C22 C 0.3562(4) 0.5845(3) 0.23345(18) 0.0490(10) Uani 1 d . . .
C23 C 0.3845(5) 0.7026(4) 0.2462(2) 0.0623(12) Uani 1 d . . .
H23 H 0.3183 0.7410 0.2631 0.075 Uiso 1 calc R . .
C24 C 0.5075(6) 0.7626(4) 0.2342(2) 0.0712(13) Uani 1 d . . .
H24 H 0.5245 0.8412 0.2429 0.085 Uiso 1 calc R . .
C25 C 0.6061(5) 0.7073(4) 0.2095(2) 0.0619(12) Uani 1 d . . .
H25 H 0.6895 0.7495 0.2017 0.074 Uiso 1 calc R . .
C26 C 0.5849(4) 0.5900(3) 0.19586(18) 0.0446(9) Uani 1 d . . .
C27 C 0.4589(4) 0.5302(3) 0.20923(17) 0.0409(8) Uani 1 d . . .
C28 C 0.6937(4) 0.5315(4) 0.1666(2) 0.0516(10) Uani 1 d . . .
H28A H 0.7053 0.4804 0.1922 0.062 Uiso 1 calc R . .
H28B H 0.7794 0.5887 0.1724 0.062 Uiso 1 calc R . .
C29 C 0.6940(4) 0.2468(4) 0.1424(2) 0.0568(11) Uani 1 d . . .
H29A H 0.7699 0.3086 0.1673 0.068 Uiso 1 calc R . .
H29B H 0.7271 0.2012 0.1027 0.068 Uiso 1 calc R . .
C30 C 0.6346(4) 0.1731(3) 0.1870(2) 0.0530(10) Uani 1 d . . .
C31 C 0.4118(4) 0.0625(3) 0.2088(2) 0.0511(10) Uani 1 d . . .
C32 C 0.2834(5) 0.0010(4) 0.1745(3) 0.0662(12) Uani 1 d . . .
H32 H 0.2660 0.0040 0.1310 0.079 Uiso 1 calc R . .
C33 C 0.2150(5) -0.0657(4) 0.2637(3) 0.0692(13) Uani 1 d . . .
C34 C 0.1114(6) -0.1306(5) 0.2926(4) 0.0914(17) Uani 1 d . . .
H34 H 0.0273 -0.1686 0.2684 0.110 Uiso 1 calc R . .
C35 C 0.1361(8) -0.1367(6) 0.3558(4) 0.104(2) Uani 1 d . . .
H35 H 0.0678 -0.1781 0.3749 0.125 Uiso 1 calc R . .
C36 C 0.2620(8) -0.0820(6) 0.3924(3) 0.102(2) Uani 1 d . . .
H36 H 0.2777 -0.0885 0.4353 0.122 Uiso 1 calc R . .
C37 C 0.3625(6) -0.0189(5) 0.3658(3) 0.0822(15) Uani 1 d . . .
H37 H 0.4459 0.0180 0.3910 0.099 Uiso 1 calc R . .
C38 C 0.3415(5) -0.0090(4) 0.3009(2) 0.0595(11) Uani 1 d . . .
C39 C 0.4408(5) 0.0561(3) 0.2715(2) 0.0569(11) Uani 1 d . . .
H39 H 0.5258 0.0944 0.2948 0.068 Uiso 1 calc R . .
C40 C 0.0693(4) 0.2188(4) 0.2166(2) 0.0552(11) Uani 1 d . . .
H40A H 0.0296 0.1400 0.1904 0.066 Uiso 1 calc R . .
H40B H -0.0046 0.2563 0.2274 0.066 Uiso 1 calc R . .
C41 C 0.1402(4) 0.2215(3) 0.2806(2) 0.0482(9) Uani 1 d . . .
C42 C 0.3550(4) 0.3048(3) 0.35483(18) 0.0419(8) Uani 1 d . . .
C43 C 0.4874(4) 0.3754(4) 0.3597(2) 0.0558(11) Uani 1 d . . .
H43 H 0.5121 0.4029 0.3233 0.067 Uiso 1 calc R . .
C44 C 0.5421(4) 0.3659(4) 0.4650(2) 0.0548(10) Uani 1 d . . .
C45 C 0.6394(5) 0.3963(5) 0.5213(2) 0.0730(13) Uani 1 d . . .
H45 H 0.7254 0.4432 0.5215 0.088 Uiso 1 calc R . .
C46 C 0.6071(6) 0.3568(5) 0.5748(3) 0.0864(16) Uani 1 d . . .
H46 H 0.6705 0.3785 0.6121 0.104 Uiso 1 calc R . .
C47 C 0.4812(7) 0.2850(6) 0.5746(3) 0.099(2) Uani 1 d . . .
H47 H 0.4616 0.2568 0.6111 0.119 Uiso 1 calc R . .
C48 C 0.3850(6) 0.2547(5) 0.5214(3) 0.0903(17) Uani 1 d . . .
H48 H 0.2999 0.2077 0.5227 0.108 Uiso 1 calc R . .
C49 C 0.4124(4) 0.2933(4) 0.4645(2) 0.0550(10) Uani 1 d . . .
C50 C 0.3196(4) 0.2642(4) 0.4078(2) 0.0539(10) Uani 1 d . . .
H50 H 0.2333 0.2168 0.4063 0.065 Uiso 1 calc R . .
C51 C 0.8468(6) 0.0818(5) 0.3927(3) 0.0917(17) Uani 1 d . . .
H51 H 0.8997 0.1127 0.3600 0.110 Uiso 1 calc R . .
Cl1 Cl 0.7440(2) 0.17051(18) 0.42642(12) 0.1369(7) Uani 1 d . . .
Cl2 Cl 0.9614(2) 0.0792(2) 0.45488(11) 0.1452(8) Uani 1 d . . .
Cl3 Cl 0.7516(3) -0.0544(2) 0.34932(17) 0.1835(12) Uani 1 d . . .
C52 C 0.8752(7) 0.5233(6) 0.3859(3) 0.124(3) Uani 1 d . . .
H52 H 0.7908 0.4888 0.4028 0.149 Uiso 1 calc R A 1
Cl4 Cl 0.9811(6) 0.4122(4) 0.3765(3) 0.160(3) Uani 0.599(8) d P B 1
Cl5 Cl 0.8146(15) 0.6284(9) 0.3388(5) 0.135(4) Uani 0.36(2) d P B 1
Cl6 Cl 0.9602(12) 0.6273(8) 0.4565(4) 0.145(3) Uani 0.55(4) d P B 1
Cl4A Cl 0.8666(10) 0.4108(6) 0.3212(5) 0.180(5) Uani 0.401(8) d P B 2
Cl5A Cl 0.8672(7) 0.5521(16) 0.3172(4) 0.201(8) Uani 0.64(2) d P B 2
Cl6A Cl 1.002(3) 0.609(2) 0.4350(17) 0.206(8) Uani 0.45(4) d P B 2

loop_
_atom_site_aniso_label
_atom_site_aniso_U_11
_atom_site_aniso_U_22
_atom_site_aniso_U_33
_atom_site_aniso_U_23
_atom_site_aniso_U_13
_atom_site_aniso_U_12
O1 0.0394(14) 0.0579(16) 0.0564(16) 0.0253(13) 0.0106(12) 0.0193(12)
O2 0.0556(18) 0.091(2) 0.0428(16) 0.0142(15) 0.0024(13) 0.0236(16)
O3 0.0308(13) 0.0625(17) 0.0473(14) 0.0263(13) 0.0020(11) 0.0076(11)
O4 0.0457(15) 0.0407(15) 0.0640(17) 0.0209(13) 0.0191(13) 0.0124(11)
O5 0.0535(18) 0.088(2) 0.096(2) 0.049(2) -0.0058(17) 0.0198(16)
O6 0.0527(18) 0.111(3) 0.077(2) 0.062(2) -0.0018(16) -0.0090(17)
N1 0.0443(19) 0.060(2) 0.075(2) 0.0338(19) 0.0017(17) 0.0132(16)
N2 0.055(2) 0.074(3) 0.100(3) 0.033(2) 0.001(2) 0.008(2)
N3 0.0386(17) 0.0510(19) 0.0438(17) 0.0242(14) 0.0037(13) 0.0095(14)
N4 0.051(2) 0.079(3) 0.062(2) 0.025(2) -0.0070(18) 0.0045(18)
C1 0.0291(18) 0.065(3) 0.056(2) 0.029(2) 0.0061(17) 0.0111(17)
C2 0.035(2) 0.077(3) 0.068(3) 0.036(2) 0.0059(19) 0.011(2)
C3 0.048(2) 0.101(4) 0.062(3) 0.043(3) 0.014(2) 0.017(3)
C4 0.050(3) 0.107(4) 0.048(3) 0.020(3) 0.014(2) 0.017(3)
C5 0.043(2) 0.078(3) 0.053(2) 0.019(2) 0.0187(19) 0.022(2)
C6 0.0319(19) 0.069(3) 0.050(2) 0.027(2) 0.0153(17) 0.0219(18)
C7 0.077(3) 0.071(3) 0.053(3) 0.002(2) 0.021(2) 0.025(3)
C8 0.076(3) 0.046(2) 0.048(2) -0.0015(19) 0.012(2) -0.001(2)
C9 0.104(4) 0.053(3) 0.048(3) -0.001(2) 0.017(3) -0.007(3)
C10 0.100(4) 0.071(3) 0.047(3) 0.012(2) -0.010(3) -0.030(3)
C11 0.066(3) 0.084(3) 0.052(3) 0.022(2) -0.021(2) -0.032(3)
C12 0.056(3) 0.061(3) 0.049(2) 0.017(2) -0.007(2) -0.016(2)
C13 0.062(3) 0.050(2) 0.040(2) 0.0064(18) -0.0055(19) -0.003(2)
C14 0.038(2) 0.094(4) 0.056(3) 0.032(3) -0.0143(19) -0.018(2)
C15 0.0271(19) 0.088(3) 0.054(2) 0.035(2) -0.0005(17) -0.0009(19)
C16 0.029(2) 0.124(5) 0.064(3) 0.051(3) 0.0002(19) 0.006(2)
C17 0.044(3) 0.124(5) 0.082(4) 0.067(4) 0.019(2) 0.039(3)
C18 0.059(3) 0.095(4) 0.071(3) 0.047(3) 0.025(2) 0.044(3)
C19 0.041(2) 0.077(3) 0.054(2) 0.035(2) 0.0219(18) 0.030(2)
C20 0.0272(18) 0.077(3) 0.051(2) 0.036(2) 0.0099(16) 0.0139(18)
C21 0.067(3) 0.064(3) 0.045(2) 0.022(2) 0.019(2) 0.035(2)
C22 0.063(3) 0.053(2) 0.039(2) 0.0173(18) 0.0074(18) 0.024(2)
C23 0.091(3) 0.051(3) 0.053(2) 0.016(2) 0.015(2) 0.031(2)
C24 0.102(4) 0.039(2) 0.071(3) 0.016(2) 0.012(3) 0.017(3)
C25 0.071(3) 0.049(3) 0.059(3) 0.019(2) -0.001(2) -0.001(2)
C26 0.045(2) 0.046(2) 0.039(2) 0.0154(17) -0.0031(16) 0.0033(17)
C27 0.050(2) 0.039(2) 0.0357(19) 0.0149(16) 0.0019(16) 0.0120(17)
C28 0.034(2) 0.061(3) 0.059(2) 0.028(2) -0.0041(18) -0.0008(18)
C29 0.039(2) 0.066(3) 0.075(3) 0.030(2) 0.007(2) 0.022(2)
C30 0.048(2) 0.050(2) 0.066(3) 0.018(2) 0.004(2) 0.0216(19)
C31 0.047(2) 0.040(2) 0.068(3) 0.0169(19) 0.003(2) 0.0142(18)
C32 0.057(3) 0.061(3) 0.080(3) 0.026(2) -0.002(2) 0.008(2)
C33 0.070(3) 0.055(3) 0.095(4) 0.030(3) 0.026(3) 0.028(2)
C34 0.073(4) 0.085(4) 0.124(5) 0.041(4) 0.035(3) 0.021(3)
C35 0.108(5) 0.097(5) 0.125(6) 0.051(4) 0.062(5) 0.034(4)
C36 0.130(6) 0.107(5) 0.089(4) 0.048(4) 0.048(4) 0.045(5)
C37 0.104(4) 0.076(3) 0.073(3) 0.027(3) 0.020(3) 0.028(3)
C38 0.069(3) 0.044(2) 0.070(3) 0.018(2) 0.015(2) 0.022(2)
C39 0.060(3) 0.047(2) 0.067(3) 0.018(2) 0.003(2) 0.017(2)
C40 0.036(2) 0.077(3) 0.056(2) 0.035(2) 0.0027(18) 0.0002(19)
C41 0.041(2) 0.059(2) 0.050(2) 0.0270(19) 0.0070(17) 0.0079(18)
C42 0.042(2) 0.046(2) 0.042(2) 0.0166(17) 0.0034(16) 0.0146(17)
C43 0.045(2) 0.074(3) 0.054(2) 0.032(2) 0.0033(19) 0.009(2)
C44 0.056(3) 0.057(3) 0.050(2) 0.013(2) -0.0042(19) 0.017(2)
C45 0.062(3) 0.086(4) 0.063(3) 0.015(3) -0.011(2) 0.013(3)
C46 0.089(4) 0.109(4) 0.055(3) 0.019(3) -0.024(3) 0.022(3)
C47 0.111(5) 0.123(5) 0.062(3) 0.047(3) -0.015(3) 0.004(4)
C48 0.091(4) 0.112(4) 0.066(3) 0.048(3) -0.009(3) -0.004(3)
C49 0.061(3) 0.055(3) 0.048(2) 0.0170(19) 0.000(2) 0.012(2)
C50 0.051(2) 0.057(3) 0.052(2) 0.021(2) -0.0012(19) 0.0037(19)
C51 0.076(4) 0.106(4) 0.082(4) 0.031(3) 0.016(3) -0.004(3)
Cl1 0.1289(16) 0.1153(15) 0.1564(18) 0.0171(13) -0.0046(13) 0.0419(12)
Cl2 0.1316(17) 0.202(2) 0.1149(15) 0.0465(15) 0.0110(12) 0.0667(16)
Cl3 0.1290(18) 0.1102(16) 0.241(3) -0.0217(17) 0.0159(18) -0.0114(13)
C52 0.095(5) 0.130(6) 0.091(4) 0.002(4) 0.027(4) -0.040(4)
Cl4 0.200(5) 0.140(3) 0.145(4) 0.039(3) 0.056(4) 0.054(3)
Cl5 0.137(7) 0.162(8) 0.108(5) 0.038(5) -0.017(4) 0.044(5)
Cl6 0.144(6) 0.130(5) 0.113(4) -0.012(5) -0.021(4) 0.008(4)
Cl4A 0.234(10) 0.136(5) 0.172(8) 0.019(5) 0.084(7) 0.082(5)
Cl5A 0.134(4) 0.363(18) 0.111(4) 0.122(8) -0.021(3) 0.007(6)
Cl6A 0.131(10) 0.259(13) 0.221(13) 0.141(10) -0.101(10) -0.044(8)

loop_
_atom_type_symbol
_atom_type_description
_atom_type_scat_dispersion_real
_atom_type_scat_dispersion_imag
_atom_type_scat_source
C C 0.0033 0.0016 'International Tables Vol C Tables 4.2.6.8 and 6.1.1.4'
H H 0.0000 0.0000 'International Tables Vol C Tables 4.2.6.8 and 6.1.1.4'
N N 0.0061 0.0033 'International Tables Vol C Tables 4.2.6.8 and 6.1.1.4'
O O 0.0106 0.0060 'International Tables Vol C Tables 4.2.6.8 and 6.1.1.4'
Cl Cl 0.1484 0.1585 'International Tables Vol C Tables 4.2.6.8 and 6.1.1.4'

loop_
_geom_angle_atom_site_label_1
_geom_angle_atom_site_label_2
_geom_angle_atom_site_label_3
_geom_angle
C6 O1 C29 117.3(3)
C13 O2 H2 109.5
C20 O3 C40 116.6(3)
C27 O4 H4 109.5
C30 N1 C31 127.3(4)
C30 N1 H1C 116.3
C31 N1 H1C 116.3
C32 N2 C33 116.6(4)
C41 N3 C42 127.3(3)
C41 N3 H3C 116.3
C42 N3 H3C 116.3
C43 N4 C44 117.9(4)
C6 C1 C2 117.6(4)
C6 C1 C28 121.6(3)
C2 C1 C28 120.8(4)
C3 C2 C1 120.5(4)
C3 C2 H2A 119.7
C1 C2 H2A 119.7
C2 C3 C4 120.6(4)
C2 C3 H3 119.7
C4 C3 H3 119.7
C3 C4 C5 121.5(4)
C3 C4 H4A 119.3
C5 C4 H4A 119.3
C6 C5 C4 116.5(4)
C6 C5 C7 122.6(4)
C4 C5 C7 120.8(4)
C5 C6 C1 123.2(4)
C5 C6 O1 119.3(4)
C1 C6 O1 117.3(3)
C8 C7 C5 111.9(4)
C8 C7 H7A 109.2
C5 C7 H7A 109.2
C8 C7 H7B 109.2
C5 C7 H7B 109.2
H7A C7 H7B 107.9
C9 C8 C13 117.2(5)
C9 C8 C7 121.5(4)
C13 C8 C7 121.2(4)
C10 C9 C8 121.6(5)
C10 C9 H9 119.2
C8 C9 H9 119.2
C9 C10 C11 120.3(4)
C9 C10 H10 119.9
C11 C10 H10 119.9
C10 C11 C12 121.1(5)
C10 C11 H11 119.5
C12 C11 H11 119.5
C11 C12 C13 117.8(4)
C11 C12 C14 120.6(4)
C13 C12 C14 121.6(4)
O2 C13 C12 122.2(4)
O2 C13 C8 116.0(4)
C12 C13 C8 121.9(4)
C15 C14 C12 113.8(3)
C15 C14 H14A 108.8
C12 C14 H14A 108.8
C15 C14 H14B 108.8
C12 C14 H14B 108.8
H14A C14 H14B 107.7
C20 C15 C16 117.1(5)
C20 C15 C14 122.5(4)
C16 C15 C14 120.4(4)
C17 C16 C15 121.3(4)
C17 C16 H16 119.4
C15 C16 H16 119.4
C16 C17 C18 120.0(4)
C16 C17 H17 120.0
C18 C17 H17 120.0
C17 C18 C19 122.1(5)
C17 C18 H18 119.0
C19 C18 H18 119.0
C20 C19 C18 116.3(4)
C20 C19 C21 123.9(3)
C18 C19 C21 119.7(4)
C19 C20 C15 123.2(4)
C19 C20 O3 118.9(3)
C15 C20 O3 117.8(4)
C19 C21 C22 111.7(3)
C19 C21 H21A 109.3
C22 C21 H21A 109.3
C19 C21 H21B 109.3
C22 C21 H21B 109.3
H21A C21 H21B 107.9
C23 C22 C27 117.8(4)
C23 C22 C21 120.5(4)
C27 C22 C21 121.6(3)
C24 C23 C22 121.1(4)
C24 C23 H23 119.5
C22 C23 H23 119.5
C23 C24 C25 120.2(4)
C23 C24 H24 119.9
C25 C24 H24 119.9
C24 C25 C26 121.8(4)
C24 C25 H25 119.1
C26 C25 H25 119.1
C25 C26 C27 117.2(4)
C25 C26 C28 120.4(4)
C27 C26 C28 122.3(3)
O4 C27 C22 115.5(3)
O4 C27 C26 122.5(3)
C22 C27 C26 121.9(3)
C26 C28 C1 114.4(3)
C26 C28 H28A 108.7
C1 C28 H28A 108.7
C26 C28 H28B 108.7
C1 C28 H28B 108.7
H28A C28 H28B 107.6
O1 C29 C30 108.0(3)
O1 C29 H29A 110.1
C30 C29 H29A 110.1
O1 C29 H29B 110.1
C30 C29 H29B 110.1
H29A C29 H29B 108.4
O5 C30 N1 125.9(4)
O5 C30 C29 120.8(4)
N1 C30 C29 113.3(4)
C39 C31 C32 118.5(4)
C39 C31 N1 125.6(4)
C32 C31 N1 115.8(4)
N2 C32 C31 124.7(5)
N2 C32 H32 117.7
C31 C32 H32 117.7
N2 C33 C38 122.6(4)
N2 C33 C34 118.0(5)
C38 C33 C34 119.4(5)
C35 C34 C33 119.6(6)
C35 C34 H34 120.2
C33 C34 H34 120.2
C34 C35 C36 121.0(6)
C34 C35 H35 119.5
C36 C35 H35 119.5
C37 C36 C35 120.4(6)
C37 C36 H36 119.8
C35 C36 H36 119.8
C36 C37 C38 120.8(6)
C36 C37 H37 119.6
C38 C37 H37 119.6
C37 C38 C33 118.7(5)
C37 C38 C39 123.1(5)
C33 C38 C39 118.1(4)
C31 C39 C38 119.5(4)
C31 C39 H39 120.3
C38 C39 H39 120.3
O3 C40 C41 112.9(3)
O3 C40 H40A 109.0
C41 C40 H40A 109.0
O3 C40 H40B 109.0
C41 C40 H40B 109.0
H40A C40 H40B 107.8
O6 C41 N3 124.1(4)
O6 C41 C40 118.7(3)
N3 C41 C40 117.2(3)
C50 C42 N3 125.8(3)
C50 C42 C43 117.3(3)
N3 C42 C43 116.8(3)
N4 C43 C42 125.1(4)
N4 C43 H43 117.4
C42 C43 H43 117.4
N4 C44 C49 121.2(4)
N4 C44 C45 119.0(4)
C49 C44 C45 119.8(4)
C46 C45 C44 120.0(5)
C46 C45 H45 120.0
C44 C45 H45 120.0
C45 C46 C47 120.7(5)
C45 C46 H46 119.7
C47 C46 H46 119.7
C48 C47 C46 120.7(5)
C48 C47 H47 119.6
C46 C47 H47 119.6
C47 C48 C49 121.2(5)
C47 C48 H48 119.4
C49 C48 H48 119.4
C50 C49 C48 124.2(4)
C50 C49 C44 118.2(4)
C48 C49 C44 117.6(4)
C42 C50 C49 120.3(4)
C42 C50 H50 119.9
C49 C50 H50 119.9
Cl1 C51 Cl3 111.4(3)
Cl1 C51 Cl2 110.9(3)
Cl3 C51 Cl2 111.4(4)
Cl1 C51 H51 107.6
Cl3 C51 H51 107.6
Cl2 C51 H51 107.6
Cl5A C52 Cl6A 110.8(9)
Cl5A C52 Cl4A 68.7(9)
Cl6A C52 Cl4A 131.0(18)
Cl5A C52 Cl6 119.3(8)
Cl6A C52 Cl6 22.2(15)
Cl4A C52 Cl6 151.8(8)
Cl5A C52 Cl4 108.8(8)
Cl6A C52 Cl4 84.8(14)
Cl4A C52 Cl4 53.2(4)
Cl6 C52 Cl4 100.5(6)
Cl5A C52 Cl5 35.2(5)
Cl6A C52 Cl5 101.6(7)
Cl4A C52 Cl5 100.3(6)
Cl6 C52 Cl5 97.5(6)
Cl4 C52 Cl5 143.5(6)
Cl5A C52 H52 119.2
Cl6A C52 H52 122.5
Cl4A C52 H52 93.8
Cl6 C52 H52 103.2
Cl4 C52 H52 103.2
Cl5 C52 H52 103.2
C52 Cl4A Cl5A 54.1(5)
C52 Cl5A Cl4A 57.1(6)

loop_
_geom_bond_atom_site_label_1
_geom_bond_atom_site_label_2
_geom_bond_distance
O1 C6 1.403(4)
O1 C29 1.433(4)
O2 C13 1.368(5)
O2 H2 0.8200
O3 C20 1.406(4)
O3 C40 1.437(4)
O4 C27 1.373(4)
O4 H4 0.8200
O5 C30 1.208(5)
O6 C41 1.204(4)
N1 C30 1.352(5)
N1 C31 1.414(5)
N1 H1C 0.8600
N2 C32 1.321(6)
N2 C33 1.373(7)
N3 C41 1.351(5)
N3 C42 1.405(5)
N3 H3C 0.8600
N4 C43 1.301(5)
N4 C44 1.369(5)
C1 C6 1.394(6)
C1 C2 1.397(5)
C1 C28 1.507(6)
C2 C3 1.368(6)
C2 H2A 0.9300
C3 C4 1.369(7)
C3 H3 0.9300
C4 C5 1.405(6)
C4 H4A 0.9300
C5 C6 1.381(6)
C5 C7 1.514(7)
C7 C8 1.514(7)
C7 H7A 0.9700
C7 H7B 0.9700
C8 C9 1.396(6)
C8 C13 1.398(6)
C9 C10 1.367(8)
C9 H9 0.9300
C10 C11 1.367(8)
C10 H10 0.9300
C11 C12 1.395(6)
C11 H11 0.9300
C12 C13 1.396(6)
C12 C14 1.520(6)
C14 C15 1.508(7)
C14 H14A 0.9700
C14 H14B 0.9700
C15 C20 1.394(6)
C15 C16 1.399(6)
C16 C17 1.369(7)
C16 H16 0.9300
C17 C18 1.369(7)
C17 H17 0.9300
C18 C19 1.400(6)
C18 H18 0.9300
C19 C20 1.391(6)
C19 C21 1.496(6)
C21 C22 1.516(6)
C21 H21A 0.9700
C21 H21B 0.9700
C22 C23 1.395(6)
C22 C27 1.396(5)
C23 C24 1.362(7)
C23 H23 0.9300
C24 C25 1.369(7)
C24 H24 0.9300
C25 C26 1.389(6)
C25 H25 0.9300
C26 C27 1.396(5)
C26 C28 1.505(6)
C28 H28A 0.9700
C28 H28B 0.9700
C29 C30 1.526(6)
C29 H29A 0.9700
C29 H29B 0.9700
C31 C39 1.357(6)
C31 C32 1.407(6)
C32 H32 0.9300
C33 C38 1.405(7)
C33 C34 1.424(7)
C34 C35 1.355(9)
C34 H34 0.9300
C35 C36 1.390(9)
C35 H35 0.9300
C36 C37 1.364(8)
C36 H36 0.9300
C37 C38 1.402(7)
C37 H37 0.9300
C38 C39 1.405(6)
C39 H39 0.9300
C40 C41 1.488(5)
C40 H40A 0.9700
C40 H40B 0.9700
C42 C50 1.357(5)
C42 C43 1.409(5)
C43 H43 0.9300
C44 C49 1.412(6)
C44 C45 1.418(6)
C45 C46 1.354(7)
C45 H45 0.9300
C46 C47 1.379(8)
C46 H46 0.9300
C47 C48 1.365(7)
C47 H47 0.9300
C48 C49 1.406(6)
C48 H48 0.9300
C49 C50 1.400(6)
C50 H50 0.9300
C51 Cl1 1.713(7)
C51 Cl3 1.732(6)
C51 Cl2 1.736(6)
C51 H51 0.9800
C52 Cl5A 1.573(9)
C52 Cl6A 1.586(14)
C52 Cl4A 1.630(9)
C52 Cl6 1.711(10)
C52 Cl4 1.926(10)
C52 Cl5 2.051(14)
C52 H52 0.9800
Cl4A Cl5A 1.81(2)
